data_2205448
loop_
_publ_author_name
'Ya-Juan Zhao'
'Xin-Hua Li'
'Shun Wang'

_publ_section_title
;
 1,4-Diazoniabicyclo[2.2.2]octane hexaaquacobalt(II) bis(sulfate)
;
_journal_issue 4
_journal_name_full 'Acta Crystallographica Section E'
_journal_page_first m671
_journal_page_last m672
_journal_paper_doi 10.1107/S1600536805007166
_journal_volume 61
_journal_year 2005
_chemical_formula_iupac '(C6 H14 N2) [Co (H2 O1)6] (S O4)2'
_chemical_formula_moiety 'C6 H14 N2 2+ , Co H12 O6 2+ , 2O4 S -'
_chemical_formula_sum 'C6 H26 Co N2 O14 S2'
_chemical_formula_weight 473.34
_chemical_name_systematic
;
1,4-Diazoniabicyclo[2,2,2]octane hexaaquacobalt(II) bis(sulfate)
;
_space_group_IT_number 14
_symmetry_cell_setting monoclinic
_symmetry_space_group_name_Hall '-P 2ybc'
_symmetry_space_group_name_H-M 'P 1 21/c 1'
_atom_sites_solution_hydrogens geom
_atom_sites_solution_primary direct
_atom_sites_solution_secondary difmap
_audit_creation_method SHELXL97
_cell_angle_alpha 90.00
_cell_angle_beta 104.200(10)
_cell_angle_gamma 90.00
_cell_formula_units_Z 4
_cell_length_a 12.0488(8)
_cell_length_b 12.1842(8)
_cell_length_c 12.1390(8)
_cell_measurement_reflns_used 3079
_cell_measurement_temperature 298(2)
_cell_measurement_theta_max 25.09
_cell_measurement_theta_min 1.74
_cell_volume 1727.6(2)
_computing_cell_refinement 'SAINT (Bruker, 2002)'
_computing_data_collection 'SMART (Bruker, 2002)'
_computing_data_reduction SAINT
_computing_molecular_graphics SHELXTL
_computing_publication_material SHELXTL
_computing_structure_refinement SHELXTL
_computing_structure_solution 'SHELXTL (Bruker, 2002))'
_diffrn_ambient_temperature 298(2)
_diffrn_measured_fraction_theta_full 1.000
_diffrn_measured_fraction_theta_max 1.000
_diffrn_measurement_device_type 'Bruker APEX area-detector'
_diffrn_measurement_method '\f and \w'
_diffrn_radiation_monochromator graphite
_diffrn_radiation_source 'fine-focus sealed tube'
_diffrn_radiation_type MoK\a
_diffrn_radiation_wavelength 0.71073
_diffrn_reflns_av_R_equivalents 0.0200
_diffrn_reflns_av_sigmaI/netI 0.0225
_diffrn_reflns_limit_h_max 12
_diffrn_reflns_limit_h_min -14
_diffrn_reflns_limit_k_max 14
_diffrn_reflns_limit_k_min -14
_diffrn_reflns_limit_l_max 11
_diffrn_reflns_limit_l_min -14
_diffrn_reflns_number 8951
_diffrn_reflns_theta_full 25.09
_diffrn_reflns_theta_max 25.09
_diffrn_reflns_theta_min 1.74
_diffrn_standards_decay_% 0
_diffrn_standards_number 0
_exptl_absorpt_coefficient_mu 1.309
_exptl_absorpt_correction_T_max 0.77
_exptl_absorpt_correction_T_min 0.69
_exptl_absorpt_correction_type multi-scan
_exptl_absorpt_process_details '(SADABS; Bruker, 2002)'
_exptl_crystal_colour pink
_exptl_crystal_density_diffrn 1.820
_exptl_crystal_density_meas ?
_exptl_crystal_density_method .
_exptl_crystal_description Prism
_exptl_crystal_F_000 988
_exptl_crystal_size_max 0.29
_exptl_crystal_size_mid 0.26
_exptl_crystal_size_min 0.20
_refine_diff_density_max 0.287
_refine_diff_density_min -0.436
_refine_ls_extinction_coef 0.0642(18)
_refine_ls_extinction_expression Fc^*^=kFc[1+0.001xFc^2^\l^3^/sin(2\q)]^-1/4^
_refine_ls_extinction_method 'SHELXTL (Bruker, 2002)'
_refine_ls_goodness_of_fit_ref 1.064
_refine_ls_hydrogen_treatment mixed
_refine_ls_matrix_type full
_refine_ls_number_parameters 269
_refine_ls_number_reflns 3079
_refine_ls_number_restraints 14
_refine_ls_restrained_S_all 1.062
_refine_ls_R_factor_all 0.0309
_refine_ls_R_factor_gt 0.0293
_refine_ls_shift/su_max 0.001
_refine_ls_shift/su_mean 0.000
_refine_ls_structure_factor_coef Fsqd
_refine_ls_weighting_details 'calc w = 1/[\s^2^(Fo^2^)+(0.0428P)^2^+1.1451P] where P = (Fo^2^+2Fc^2^)/3'
_refine_ls_weighting_scheme calc
_refine_ls_wR_factor_gt 0.0779
_refine_ls_wR_factor_ref 0.0792
_reflns_number_gt 2920
_reflns_number_total 3079
_reflns_threshold_expression I>2\s(I)
_cod_data_source_file ci6541.cif
_cod_data_source_block I
_cod_original_cell_volume 1727.8(2)
_cod_original_sg_symbol_H-M 'P 21/c'
_cod_database_code 2205448
_cod_database_fobs_code 2205448

loop_
_symmetry_equiv_pos_as_xyz
'x, y, z'
'-x, y+1/2, -z+1/2'
'-x, -y, -z'
'x, -y-1/2, z-1/2'

loop_
_atom_site_label
_atom_site_fract_x
_atom_site_fract_y
_atom_site_fract_z
_atom_site_U_iso_or_equiv
_atom_site_adp_type
_atom_site_calc_flag
_atom_site_refinement_flags
_atom_site_occupancy
_atom_site_type_symbol
Co1 0.25892(2) 0.99523(2) 0.72822(2) 0.02095(13) Uani d . 1 Co
S1 0.06441(4) 0.74181(4) 0.92438(4) 0.02168(16) Uani d . 1 S
S2 0.43644(4) 0.24386(4) 0.51046(4) 0.02155(16) Uani d . 1 S
O1 0.10274(14) 0.91315(14) 0.68511(14) 0.0311(4) Uani d D 1 O
O4 0.41646(14) 1.07318(14) 0.77358(14) 0.0302(4) Uani d D 1 O
O5 0.19938(15) 1.09233(16) 0.58502(15) 0.0364(4) Uani d D 1 O
O6 0.18170(14) 1.11245(14) 0.81855(14) 0.0319(4) Uani d D 1 O
O10 0.02572(14) 0.63764(14) 0.96382(14) 0.0342(4) Uani d . 1 O
O3 0.32286(15) 0.88453(16) 0.62566(17) 0.0414(5) Uani d D 1 O
O11 0.47574(14) 0.21911(14) 0.63081(14) 0.0341(4) Uani d . 1 O
O2 0.31142(14) 0.90575(14) 0.87690(15) 0.0334(4) Uani d D 1 O
O13 0.47537(15) 0.35453(15) 0.48955(15) 0.0403(4) Uani d . 1 O
N2 0.18714(17) 0.55562(16) 0.64267(16) 0.0305(4) Uani d D 1 N
O12 0.30875(13) 0.24135(13) 0.47582(15) 0.0329(4) Uani d . 1 O
N1 0.28358(16) 0.43909(15) 0.80387(16) 0.0276(4) Uani d D 1 N
O14 0.47668(15) 0.16199(17) 0.44150(17) 0.0483(5) Uani d . 1 O
O9 0.19032(14) 0.73874(15) 0.94610(17) 0.0437(5) Uani d . 1 O
O8 0.01307(15) 0.75342(13) 0.80174(13) 0.0333(4) Uani d . 1 O
O7 0.03099(18) 0.83430(15) 0.98578(16) 0.0485(5) Uani d . 1 O
C5 0.1023(2) 0.5210(2) 0.7070(2) 0.0330(5) Uani d . 1 C
H5A 0.0426 0.4772 0.6586 0.040 Uiso calc R 1 H
H5B 0.0671 0.5851 0.7316 0.040 Uiso calc R 1 H
C4 0.2817(2) 0.6196(2) 0.7174(2) 0.0441(7) Uani d . 1 C
H4A 0.2510 0.6839 0.7468 0.053 Uiso calc R 1 H
H4B 0.3353 0.6439 0.6746 0.053 Uiso calc R 1 H
C6 0.1631(2) 0.4545(2) 0.8088(2) 0.0404(6) Uani d . 1 C
H6A 0.1601 0.4926 0.8783 0.049 Uiso calc R 1 H
H6B 0.1260 0.3838 0.8084 0.049 Uiso calc R 1 H
C2 0.2340(2) 0.4564(2) 0.5973(2) 0.0393(6) Uani d . 1 C
H2A 0.2907 0.4780 0.5568 0.047 Uiso calc R 1 H
H2B 0.1730 0.4174 0.5450 0.047 Uiso calc R 1 H
C3 0.3419(2) 0.5463(2) 0.8147(3) 0.0499(7) Uani d . 1 C
H3A 0.4213 0.5365 0.8127 0.060 Uiso calc R 1 H
H3B 0.3401 0.5799 0.8866 0.060 Uiso calc R 1 H
C1 0.2881(3) 0.3834(3) 0.6962(2) 0.0582(9) Uani d . 1 C
H1A 0.2474 0.3141 0.6900 0.070 Uiso calc R 1 H
H1B 0.3670 0.3683 0.6957 0.070 Uiso calc R 1 H
H6C 0.218(3) 1.156(3) 0.866(3) 0.087 Uiso d D 1 H
H2C 0.277(3) 0.852(3) 0.892(4) 0.087 Uiso d D 1 H
H1C 0.086(3) 0.862(3) 0.720(3) 0.087 Uiso d D 1 H
H2D 0.377(2) 0.893(3) 0.904(3) 0.087 Uiso d D 1 H
H4D 0.436(3) 1.100(3) 0.839(2) 0.087 Uiso d D 1 H
H1D 0.084(3) 0.890(3) 0.621(2) 0.087 Uiso d D 1 H
H5C 0.230(3) 1.140(3) 0.559(3) 0.087 Uiso d D 1 H
H6D 0.130(3) 1.152(3) 0.781(3) 0.087 Uiso d D 1 H
H3C 0.285(3) 0.849(3) 0.573(3) 0.087 Uiso d D 1 H
H5D 0.134(2) 1.115(3) 0.571(4) 0.087 Uiso d D 1 H
H4C 0.424(3) 1.121(3) 0.730(3) 0.087 Uiso d D 1 H
H3D 0.388(2) 0.872(3) 0.623(3) 0.087 Uiso d D 1 H
H2N 0.152(3) 0.598(3) 0.588(3) 0.070 Uiso d D 1 H
H1N 0.321(3) 0.399(3) 0.862(2) 0.070 Uiso d D 1 H

loop_
_atom_site_aniso_label
_atom_site_aniso_U_11
_atom_site_aniso_U_22
_atom_site_aniso_U_33
_atom_site_aniso_U_12
_atom_site_aniso_U_13
_atom_site_aniso_U_23
Co1 0.01969(19) 0.02236(19) 0.02033(19) -0.00071(11) 0.00402(13) -0.00036(11)
S1 0.0210(3) 0.0209(3) 0.0209(3) -0.00133(19) 0.0011(2) 0.00067(19)
S2 0.0194(3) 0.0229(3) 0.0213(3) -0.00208(19) 0.0030(2) -0.00072(19)
O1 0.0286(8) 0.0387(10) 0.0248(8) -0.0106(7) 0.0039(7) -0.0007(7)
O4 0.0279(8) 0.0367(9) 0.0259(8) -0.0083(7) 0.0060(7) -0.0024(7)
O5 0.0272(9) 0.0467(11) 0.0347(9) 0.0010(8) 0.0063(8) 0.0154(8)
O6 0.0303(9) 0.0327(9) 0.0302(9) 0.0041(7) 0.0028(7) -0.0077(7)
O10 0.0330(9) 0.0337(9) 0.0320(9) -0.0097(7) 0.0005(7) 0.0096(7)
O3 0.0264(9) 0.0490(11) 0.0490(11) -0.0002(8) 0.0098(8) -0.0238(9)
O11 0.0356(9) 0.0371(9) 0.0271(9) 0.0014(7) 0.0031(7) 0.0081(7)
O2 0.0245(8) 0.0344(9) 0.0378(9) 0.0007(7) 0.0008(7) 0.0132(7)
O13 0.0402(10) 0.0359(10) 0.0358(10) -0.0157(8) -0.0077(8) 0.0115(7)
N2 0.0366(11) 0.0275(10) 0.0247(10) 0.0050(8) 0.0022(9) 0.0077(8)
O12 0.0209(8) 0.0371(9) 0.0383(10) -0.0004(6) 0.0029(7) 0.0082(7)
N1 0.0293(10) 0.0267(10) 0.0240(10) 0.0068(8) 0.0011(8) 0.0039(8)
O14 0.0352(10) 0.0603(12) 0.0501(12) 0.0010(9) 0.0117(9) -0.0291(10)
O9 0.0225(9) 0.0515(11) 0.0550(12) -0.0013(7) 0.0055(8) 0.0239(9)
O8 0.0420(10) 0.0313(9) 0.0233(8) -0.0023(7) 0.0017(7) 0.0031(6)
O7 0.0541(12) 0.0415(11) 0.0422(11) 0.0099(9) -0.0029(9) -0.0193(8)
C5 0.0246(12) 0.0387(13) 0.0340(13) 0.0046(10) 0.0036(10) -0.0046(10)
C4 0.0469(16) 0.0286(13) 0.0543(17) -0.0129(11) 0.0078(13) 0.0046(11)
C6 0.0316(13) 0.0501(16) 0.0408(15) -0.0049(12) 0.0113(11) 0.0114(12)
C2 0.0497(16) 0.0454(15) 0.0254(12) 0.0084(12) 0.0146(11) -0.0031(11)
C3 0.0403(15) 0.0531(17) 0.0468(16) -0.0227(13) -0.0076(13) 0.0067(14)
C1 0.088(2) 0.0505(17) 0.0371(15) 0.0394(17) 0.0167(15) -0.0021(13)

loop_
_atom_type_symbol
_atom_type_description
_atom_type_scat_dispersion_real
_atom_type_scat_dispersion_imag
_atom_type_scat_source
C C 0.0033 0.0016 'International Tables Vol C Tables 4.2.6.8 and 6.1.1.4'
H H 0.0000 0.0000 'International Tables Vol C Tables 4.2.6.8 and 6.1.1.4'
N N 0.0061 0.0033 'International Tables Vol C Tables 4.2.6.8 and 6.1.1.4'
O O 0.0106 0.0060 'International Tables Vol C Tables 4.2.6.8 and 6.1.1.4'
S S 0.1246 0.1234 'International Tables Vol C Tables 4.2.6.8 and 6.1.1.4'
Co Co 0.3494 0.9721 'International Tables Vol C Tables 4.2.6.8 and 6.1.1.4'

loop_
_geom_angle_atom_site_label_1
_geom_angle_atom_site_label_2
_geom_angle_atom_site_label_3
_geom_angle
_geom_angle_publ_flag
O2 Co1 O4 86.86(7) yes
O2 Co1 O5 175.82(7) yes
O4 Co1 O5 93.86(7) yes
O2 Co1 O1 91.75(7) yes
O4 Co1 O1 178.43(7) yes
O5 Co1 O1 87.57(7) yes
O2 Co1 O3 95.75(8) yes
O4 Co1 O3 90.39(7) yes
O5 Co1 O3 88.36(8) yes
O1 Co1 O3 89.01(7) yes
O2 Co1 O6 89.04(7) yes
O4 Co1 O6 92.45(7) yes
O5 Co1 O6 86.82(7) yes
O1 Co1 O6 88.27(7) yes
O3 Co1 O6 174.56(7) yes
O7 S1 O10 110.51(12) ?
O7 S1 O8 109.98(10) ?
O10 S1 O8 108.88(9) ?
O7 S1 O9 109.15(12) ?
O10 S1 O9 108.28(10) ?
O8 S1 O9 110.01(11) ?
O11 S2 O14 111.26(11) ?
O11 S2 O13 108.95(10) ?
O14 S2 O13 111.29(12) ?
O11 S2 O12 109.80(10) ?
O14 S2 O12 106.78(10) ?
O13 S2 O12 108.70(10) ?
Co1 O1 H1C 124(3) ?
Co1 O1 H1D 116(3) ?
H1C O1 H1D 101(4) ?
Co1 O4 H4D 117(3) ?
Co1 O4 H4C 114(3) ?
H4D O4 H4C 107(4) ?
Co1 O5 H5C 130(3) ?
Co1 O5 H5D 119(3) ?
H5C O5 H5D 101(4) ?
Co1 O6 H6C 125(3) ?
Co1 O6 H6D 117(3) ?
H6C O6 H6D 102(4) ?
Co1 O3 H3C 126(3) ?
Co1 O3 H3D 130(3) ?
H3C O3 H3D 103(4) ?
Co1 O2 H2C 124(3) ?
Co1 O2 H2D 122(3) ?
H2C O2 H2D 105(4) ?
C4 N2 C5 110.4(2) ?
C4 N2 C2 110.2(2) ?
C5 N2 C2 109.45(19) ?
C4 N2 H2N 108(2) ?
C5 N2 H2N 108(2) ?
C2 N2 H2N 111(2) ?
C3 N1 C6 109.6(2) ?
C3 N1 C1 111.4(2) ?
C6 N1 C1 110.0(2) ?
C3 N1 H1N 106(2) ?
C6 N1 H1N 111(2) ?
C1 N1 H1N 109(2) ?
N2 C5 C6 108.88(19) ?
N2 C5 H5A 109.9 ?
C6 C5 H5A 109.9 ?
N2 C5 H5B 109.9 ?
C6 C5 H5B 109.9 ?
H5A C5 H5B 108.3 ?
N2 C4 C3 108.3(2) ?
N2 C4 H4A 110.0 ?
C3 C4 H4A 110.0 ?
N2 C4 H4B 110.0 ?
C3 C4 H4B 110.0 ?
H4A C4 H4B 108.4 ?
N1 C6 C5 108.60(19) ?
N1 C6 H6A 110.0 ?
C5 C6 H6A 110.0 ?
N1 C6 H6B 110.0 ?
C5 C6 H6B 110.0 ?
H6A C6 H6B 108.4 ?
N2 C2 C1 108.19(19) ?
N2 C2 H2A 110.1 ?
C1 C2 H2A 110.1 ?
N2 C2 H2B 110.1 ?
C1 C2 H2B 110.1 ?
H2A C2 H2B 108.4 ?
N1 C3 C4 109.1(2) ?
N1 C3 H3A 109.9 ?
C4 C3 H3A 109.9 ?
N1 C3 H3B 109.9 ?
C4 C3 H3B 109.9 ?
H3A C3 H3B 108.3 ?
N1 C1 C2 109.2(2) ?
N1 C1 H1A 109.8 ?
C2 C1 H1A 109.8 ?
N1 C1 H1B 109.8 ?
C2 C1 H1B 109.8 ?
H1A C1 H1B 108.3 ?

loop_
_geom_bond_atom_site_label_1
_geom_bond_atom_site_label_2
_geom_bond_distance
_geom_bond_publ_flag
Co1 O2 2.0705(17) yes
Co1 O4 2.0728(16) yes
Co1 O5 2.0798(17) yes
Co1 O1 2.0816(16) yes
Co1 O3 2.1053(17) yes
Co1 O6 2.1466(16) yes
S1 O7 1.4610(18) ?
S1 O10 1.4721(16) ?
S1 O8 1.4724(17) ?
S1 O9 1.4753(17) ?
S2 O11 1.4528(17) ?
S2 O14 1.4594(18) ?
S2 O13 1.4700(17) ?
S2 O12 1.4927(16) ?
O1 H1C 0.81(3) ?
O1 H1D 0.80(3) ?
O4 H4D 0.84(3) ?
O4 H4C 0.82(3) ?
O5 H5C 0.79(3) ?
O5 H5D 0.81(2) ?
O6 H6C 0.83(3) ?
O6 H6D 0.83(3) ?
O3 H3C 0.82(3) ?
O3 H3D 0.81(2) ?
O2 H2C 0.82(3) ?
O2 H2D 0.79(3) ?
N2 C4 1.491(3) ?
N2 C5 1.491(3) ?
N2 C2 1.495(3) ?
N2 H2N 0.86(2) ?
N1 C3 1.474(3) ?
N1 C6 1.480(3) ?
N1 C1 1.485(3) ?
N1 H1N 0.89(2) ?
C5 C6 1.509(4) ?
C5 H5A 0.97 ?
C5 H5B 0.97 ?
C4 C3 1.516(4) ?
C4 H4A 0.97 ?
C4 H4B 0.97 ?
C6 H6A 0.97 ?
C6 H6B 0.97 ?
C2 C1 1.509(4) ?
C2 H2A 0.97 ?
C2 H2B 0.97 ?
C3 H3A 0.97 ?
C3 H3B 0.97 ?
C1 H1A 0.97 ?
C1 H1B 0.97 ?

loop_
_geom_hbond_atom_site_label_D
_geom_hbond_atom_site_label_H
_geom_hbond_atom_site_label_A
_geom_hbond_site_symmetry_A
_geom_hbond_distance_DH
_geom_hbond_distance_HA
_geom_hbond_distance_DA
_geom_hbond_angle_DHA
O6 H6C O12 4_576 0.83(3) 1.95(3) 2.780(2) 177(4)
O2 H2C O9 . 0.82(3) 1.94(3) 2.752(2) 171(4)
O1 H1C O8 . 0.81(3) 1.98(3) 2.776(2) 168(4)
O2 H2D O13 2_656 0.79(3) 1.98(3) 2.753(2) 164(4)
O4 H4D O13 4_576 0.84(3) 1.85(3) 2.691(2) 174(4)
O1 H1D O10 4_575 0.80(3) 1.90(3) 2.691(2) 169(4)
O5 H5C O12 1_565 0.79(3) 1.98(3) 2.765(2) 171(4)
O6 H6D O8 2_556 0.83(3) 2.16(3) 2.985(2) 173(4)
O3 H3C O9 4_575 0.82(3) 1.98(3) 2.802(3) 179(4)
O5 H5D O10 2_556 0.81(2) 1.89(3) 2.688(2) 169(4)
O4 H4C O11 1_565 0.82(3) 1.90(3) 2.698(2) 167(4)
O3 H3D O14 3_666 0.81(2) 2.01(3) 2.790(2) 160(4)
N2 H2N O7 4_575 0.86(2) 1.86(3) 2.685(3) 159(3)
N1 H1N O14 4_566 0.89(2) 2.03(3) 2.796(3) 145(3)
N1 H1N O12 4_566 0.89(2) 2.23(3) 2.995(3) 145(3)

loop_
_geom_torsion_atom_site_label_1
_geom_torsion_atom_site_label_2
_geom_torsion_atom_site_label_3
_geom_torsion_atom_site_label_4
_geom_torsion
C4 N2 C5 C6 -57.5(3)
C2 N2 C5 C6 64.0(3)
C5 N2 C4 C3 61.4(3)
C2 N2 C4 C3 -59.6(3)
C3 N1 C6 C5 64.5(3)
C1 N1 C6 C5 -58.2(3)
N2 C5 C6 N1 -4.7(3)
C4 N2 C2 C1 63.3(3)
C5 N2 C2 C1 -58.4(3)
C6 N1 C3 C4 -60.4(3)
C1 N1 C3 C4 61.5(3)
N2 C4 C3 N1 -2.1(3)
C3 N1 C1 C2 -57.8(3)
C6 N1 C1 C2 63.8(3)
N2 C2 C1 N1 -4.2(4)
